data_7004335
loop_
_publ_author_name
'Zhang, Bin'
'Zhang, Yan'
'Zhang, Jinbiao'
'Li, Junchao'
'Zhu, Daoben'

_publ_section_title
;
 A neutral molecular-based layered magnet [Fe(C2O4)(CH3OH)]n exhibiting
 magnetic ordering at TN &#x2248; 23 K
;
_journal_issue 37
_journal_name_full 'Dalton Transactions'
_journal_page_first 5037
_journal_page_last 5040
_journal_paper_doi 10.1039/b805776a
_journal_year 2008
_chemical_formula_sum 'C3 H4 Fe O5'
_chemical_formula_weight 175.91
_chemical_name_systematic
;
?
;
_space_group_IT_number 7
_symmetry_cell_setting monoclinic
_symmetry_space_group_name_Hall 'P -2yc'
_symmetry_space_group_name_H-M 'P 1 c 1'
_atom_sites_solution_hydrogens geom
_atom_sites_solution_primary direct
_atom_sites_solution_secondary difmap
_audit_creation_method SHELXL-97
_cell_angle_alpha 90.00
_cell_angle_beta 103.269(3)
_cell_angle_gamma 90.00
_cell_formula_units_Z 4
_cell_length_a 9.5851(8)
_cell_length_b 6.0542(5)
_cell_length_c 9.5865(9)
_cell_measurement_reflns_used 13031
_cell_measurement_temperature 296(2)
_cell_measurement_theta_max 27.485
_cell_measurement_theta_min 3.395
_cell_volume 541.45(8)
_computing_cell_refinement 'HKL Scalepack (Otwinowski & Minor 1997)'
_computing_data_collection 'Collect (Nonius BV, 1997-2000)'
_computing_data_reduction 'HKL Denzo and Scalepack (Otwinowski & Minor 1997)'
_computing_structure_refinement 'SHELXL-97 (Sheldrick, 1997)'
_computing_structure_solution 'SHELXS-97 (Sheldrick, 1990)'
_diffrn_ambient_temperature 296(2)
_diffrn_detector_area_resol_mean 9
_diffrn_measured_fraction_theta_full 0.989
_diffrn_measured_fraction_theta_max 0.989
_diffrn_measurement_device '95mm CCD camera on \k-goniostat'
_diffrn_measurement_device_type KappaCCD
_diffrn_measurement_method CCD
_diffrn_radiation_monochromator graphite
_diffrn_radiation_source 'fine-focus sealed tube'
_diffrn_radiation_type MoK\a
_diffrn_radiation_wavelength 0.71073
_diffrn_reflns_av_R_equivalents 0.0812
_diffrn_reflns_av_sigmaI/netI 0.1076
_diffrn_reflns_limit_h_max 12
_diffrn_reflns_limit_h_min -12
_diffrn_reflns_limit_k_max 7
_diffrn_reflns_limit_k_min -7
_diffrn_reflns_limit_l_max 12
_diffrn_reflns_limit_l_min -12
_diffrn_reflns_number 6598
_diffrn_reflns_theta_full 27.56
_diffrn_reflns_theta_max 27.56
_diffrn_reflns_theta_min 4.01
_exptl_absorpt_coefficient_mu 2.726
_exptl_absorpt_correction_T_max 0.8535
_exptl_absorpt_correction_T_min 0.4952
_exptl_absorpt_correction_type multi-scan
_exptl_crystal_colour yellow
_exptl_crystal_density_diffrn 2.158
_exptl_crystal_density_method 'not measured'
_exptl_crystal_description plate
_exptl_crystal_F_000 352
_exptl_crystal_size_max 0.30
_exptl_crystal_size_mid 0.19
_exptl_crystal_size_min 0.06
_refine_diff_density_max 2.693
_refine_diff_density_min -0.805
_refine_diff_density_rms 0.201
_refine_ls_abs_structure_details 'Flack H D (1983), Acta Cryst. A39, 876-881'
_refine_ls_abs_structure_Flack -0.07(5)
_refine_ls_extinction_method none
_refine_ls_goodness_of_fit_ref 0.972
_refine_ls_hydrogen_treatment mixed
_refine_ls_matrix_type full
_refine_ls_number_parameters 169
_refine_ls_number_reflns 2422
_refine_ls_number_restraints 8
_refine_ls_restrained_S_all 0.974
_refine_ls_R_factor_all 0.1065
_refine_ls_R_factor_gt 0.0661
_refine_ls_shift/su_max 0.000
_refine_ls_shift/su_mean 0.000
_refine_ls_structure_factor_coef Fsqd
_refine_ls_weighting_details 'calc w=1/[\s^2^(Fo^2^)+(0.0993P)^2^+0.0000P] where P=(Fo^2^+2Fc^2^)/3'
_refine_ls_weighting_scheme calc
_refine_ls_wR_factor_gt 0.1480
_refine_ls_wR_factor_ref 0.1644
_reflns_number_gt 1633
_reflns_number_total 2422
_reflns_threshold_expression >2sigma(I)
_cod_data_source_file b805776a.txt
_cod_data_source_block FeOxCH3OH
_cod_original_sg_symbol_H-M 'P c'
_cod_database_code 7004335

loop_
_symmetry_equiv_pos_as_xyz
'x, y, z'
'x, -y, z+1/2'

loop_
_atom_site_label
_atom_site_type_symbol
_atom_site_fract_x
_atom_site_fract_y
_atom_site_fract_z
_atom_site_U_iso_or_equiv
_atom_site_adp_type
_atom_site_occupancy
_atom_site_symmetry_multiplicity
_atom_site_calc_flag
_atom_site_refinement_flags
_atom_site_disorder_assembly
_atom_site_disorder_group
Fe1 Fe 0.36529(11) 0.7258(2) 0.77740(10) 0.0219(4) Uani 1 1 d D . .
Fe2 Fe 0.63804(12) 0.2262(2) 0.84019(11) 0.0226(4) Uani 1 1 d D . .
O1 O 0.2422(7) 0.6689(11) 0.5750(7) 0.0271(14) Uani 1 1 d . . .
O2 O 0.4704(7) 0.4209(9) 0.7076(6) 0.0230(14) Uani 1 1 d . . .
O3 O 0.2416(7) 0.4917(10) 0.3726(7) 0.0280(15) Uani 1 1 d . . .
O4 O 0.4769(7) 0.2746(9) 0.4954(6) 0.0238(14) Uani 1 1 d . . .
O5 O 0.2503(8) 1.0133(11) 0.7938(9) 0.0390(18) Uani 1 1 d D . .
H5A H 0.279(4) 1.087(8) 0.884(5) 0.047 Uiso 1 1 d D . .
O6 O 0.7615(7) 0.0073(10) 0.9917(7) 0.0279(15) Uani 1 1 d . . .
O7 O 0.5271(8) 0.2246(9) 1.0061(7) 0.0265(14) Uani 1 1 d . . .
O8 O 0.7626(7) -0.1696(11) 1.1928(7) 0.0280(15) Uani 1 1 d . . .
O9 O 0.5335(7) 0.0775(10) 1.2222(7) 0.0267(14) Uani 1 1 d . . .
O10 O 0.7558(8) 0.5113(10) 0.9138(9) 0.0385(18) Uani 1 1 d D . .
H10A H 0.716(3) 0.594(8) 0.980(7) 0.046 Uiso 1 1 d D . .
C1 C 0.2887(12) 0.5222(17) 0.5010(10) 0.024(2) Uani 1 1 d . . .
C2 C 0.4269(11) 0.3977(13) 0.5757(9) 0.025(2) Uani 1 1 d . . .
C3 C 0.7158(13) -0.0248(19) 1.0995(11) 0.030(3) Uani 1 1 d . . .
C4 C 0.5785(10) 0.1006(13) 1.1106(9) 0.023(2) Uani 1 1 d . . .
C5 C 0.0971(15) 1.034(3) 0.7530(15) 0.060(4) Uani 1 1 d D . .
H5A H 0.0543 0.8900 0.7449 0.090 Uiso 1 1 calc R . .
H5B H 0.0702 1.1087 0.6623 0.090 Uiso 1 1 calc R . .
H5C H 0.0643 1.1178 0.8243 0.090 Uiso 1 1 calc R . .
C6 C 0.9000(16) 0.521(2) 0.9464(19) 0.072(5) Uani 1 1 d D . .
H6A H 0.9305 0.6667 0.9784 0.108 Uiso 1 1 calc R . .
H6B H 0.9349 0.4850 0.8629 0.108 Uiso 1 1 calc R . .
H6C H 0.9374 0.4163 1.0211 0.108 Uiso 1 1 calc R . .

loop_
_atom_site_aniso_label
_atom_site_aniso_U_11
_atom_site_aniso_U_22
_atom_site_aniso_U_33
_atom_site_aniso_U_23
_atom_site_aniso_U_13
_atom_site_aniso_U_12
Fe1 0.0291(9) 0.0229(8) 0.0151(7) 0.0016(7) 0.0078(6) -0.0018(8)
Fe2 0.0284(9) 0.0227(8) 0.0171(8) 0.0013(7) 0.0059(6) 0.0010(8)
O1 0.023(4) 0.034(3) 0.021(3) 0.000(3) -0.001(3) 0.010(3)
O2 0.034(4) 0.019(3) 0.015(3) 0.000(2) 0.004(3) 0.002(3)
O3 0.020(3) 0.034(4) 0.030(4) -0.004(3) 0.004(3) 0.008(3)
O4 0.031(4) 0.022(3) 0.017(3) -0.005(3) 0.003(3) 0.001(3)
O5 0.026(4) 0.036(4) 0.056(5) -0.014(4) 0.009(3) 0.004(3)
O6 0.024(4) 0.035(4) 0.027(3) 0.003(3) 0.011(3) 0.010(3)
O7 0.038(4) 0.024(3) 0.021(3) 0.007(3) 0.014(3) 0.003(3)
O8 0.029(4) 0.035(4) 0.019(3) 0.010(3) 0.005(3) 0.006(3)
O9 0.038(4) 0.023(3) 0.021(3) -0.001(3) 0.011(3) 0.001(3)
O10 0.026(4) 0.032(4) 0.056(5) -0.021(4) 0.007(4) -0.004(3)
C1 0.026(6) 0.027(6) 0.024(5) -0.004(4) 0.018(4) 0.001(4)
C2 0.043(6) 0.013(4) 0.022(5) 0.005(3) 0.012(4) -0.003(4)
C3 0.028(7) 0.040(6) 0.019(5) -0.001(5) -0.002(5) 0.000(5)
C4 0.034(6) 0.018(4) 0.019(5) -0.002(4) 0.009(4) -0.004(4)
C5 0.033(8) 0.072(9) 0.074(10) -0.010(7) 0.008(7) 0.004(6)
C6 0.041(8) 0.051(9) 0.128(14) -0.048(8) 0.029(8) -0.022(6)

loop_
_atom_type_symbol
_atom_type_description
_atom_type_scat_dispersion_real
_atom_type_scat_dispersion_imag
_atom_type_scat_source
C C 0.0033 0.0016 'International Tables Vol C Tables 4.2.6.8 and 6.1.1.4'
H H 0.0000 0.0000 'International Tables Vol C Tables 4.2.6.8 and 6.1.1.4'
O O 0.0106 0.0060 'International Tables Vol C Tables 4.2.6.8 and 6.1.1.4'
Fe Fe 0.3463 0.8444 'International Tables Vol C Tables 4.2.6.8 and 6.1.1.4'

loop_
_geom_angle_atom_site_label_1
_geom_angle_atom_site_label_2
_geom_angle_atom_site_label_3
_geom_angle
_geom_angle_site_symmetry_1
_geom_angle_site_symmetry_3
_geom_angle_publ_flag
O1 Fe1 O5 90.7(3) . . ?
O1 Fe1 O3 92.6(3) . 2_565 ?
O5 Fe1 O3 97.4(3) . 2_565 ?
O1 Fe1 O4 169.1(3) . 2_565 ?
O5 Fe1 O4 94.7(3) . 2_565 ?
O3 Fe1 O4 77.3(2) 2_565 2_565 ?
O1 Fe1 O9 99.2(3) . 2_564 ?
O5 Fe1 O9 89.7(3) . 2_564 ?
O3 Fe1 O9 166.1(3) 2_565 2_564 ?
O4 Fe1 O9 90.4(2) 2_565 2_564 ?
O1 Fe1 O2 77.5(2) . . ?
O5 Fe1 O2 167.5(3) . . ?
O3 Fe1 O2 87.2(2) 2_565 . ?
O4 Fe1 O2 97.6(2) 2_565 . ?
O9 Fe1 O2 88.3(2) 2_564 . ?
O8 Fe2 O10 90.9(3) 2_554 . ?
O8 Fe2 O7 169.0(3) 2_554 . ?
O10 Fe2 O7 94.3(3) . . ?
O8 Fe2 O6 92.6(3) 2_554 . ?
O10 Fe2 O6 96.4(3) . . ?
O7 Fe2 O6 77.2(3) . . ?
O8 Fe2 O2 99.0(3) 2_554 . ?
O10 Fe2 O2 91.1(3) . . ?
O7 Fe2 O2 90.6(3) . . ?
O6 Fe2 O2 166.1(3) . . ?
O8 Fe2 O9 77.5(2) 2_554 2_554 ?
O10 Fe2 O9 168.1(3) . 2_554 ?
O7 Fe2 O9 97.5(2) . 2_554 ?
O6 Fe2 O9 87.0(2) . 2_554 ?
O2 Fe2 O9 88.0(2) . 2_554 ?
C1 O1 Fe1 116.2(6) . . ?
C2 O2 Fe2 124.6(6) . . ?
C2 O2 Fe1 108.8(5) . . ?
Fe2 O2 Fe1 126.2(3) . . ?
C1 O3 Fe1 114.5(6) . 2_564 ?
C2 O4 Fe1 115.6(6) . 2_564 ?
C5 O5 Fe1 125.3(7) . . ?
C5 O5 H5A 106(2) . . ?
Fe1 O5 H5A 114.3(19) . . ?
C3 O6 Fe2 115.2(7) . . ?
C4 O7 Fe2 115.5(6) . . ?
C3 O8 Fe2 115.5(7) . 2 ?
C4 O9 Fe1 124.8(6) . 2_565 ?
C4 O9 Fe2 108.5(5) . 2 ?
Fe1 O9 Fe2 126.3(3) 2_565 2 ?
C6 O10 Fe2 123.9(7) . . ?
C6 O10 H10A 112(2) . . ?
Fe2 O10 H10A 113.1(19) . . ?
O3 C1 O1 124.6(10) . . ?
O3 C1 C2 118.0(8) . . ?
O1 C1 C2 116.8(8) . . ?
O4 C2 O2 127.5(9) . . ?
O4 C2 C1 114.6(7) . . ?
O2 C2 C1 117.8(8) . . ?
O6 C3 O8 124.8(11) . . ?
O6 C3 C4 117.1(9) . . ?
O8 C3 C4 117.6(9) . . ?
O9 C4 O7 126.8(9) . . ?
O9 C4 C3 118.1(8) . . ?
O7 C4 C3 115.0(8) . . ?
O5 C5 H5A 109.5 . . ?
O5 C5 H5B 109.5 . . ?
H5A C5 H5B 109.5 . . ?
O5 C5 H5C 109.5 . . ?
H5A C5 H5C 109.5 . . ?
H5B C5 H5C 109.5 . . ?
O10 C6 H6A 109.5 . . ?
O10 C6 H6B 109.5 . . ?
H6A C6 H6B 109.5 . . ?
O10 C6 H6C 109.5 . . ?
H6A C6 H6C 109.5 . . ?
H6B C6 H6C 109.5 . . ?

loop_
_geom_bond_atom_site_label_1
_geom_bond_atom_site_label_2
_geom_bond_distance
_geom_bond_site_symmetry_2
_geom_bond_publ_flag
Fe1 O1 2.056(6) . ?
Fe1 O5 2.086(7) . ?
Fe1 O3 2.114(6) 2_565 ?
Fe1 O4 2.118(6) 2_565 ?
Fe1 O9 2.165(6) 2_564 ?
Fe1 O2 2.276(6) . ?
Fe2 O8 2.077(7) 2_554 ?
Fe2 O10 2.094(6) . ?
Fe2 O7 2.106(7) . ?
Fe2 O6 2.116(6) . ?
Fe2 O2 2.156(6) . ?
Fe2 O9 2.268(6) 2_554 ?
O1 C1 1.279(11) . ?
O2 C2 1.245(10) . ?
O3 C1 1.224(11) . ?
O3 Fe1 2.114(6) 2_564 ?
O4 C2 1.243(11) . ?
O4 Fe1 2.118(6) 2_564 ?
O5 C5 1.436(16) . ?
O5 H5A 0.950(18) . ?
O6 C3 1.227(12) . ?
O7 C4 1.259(10) . ?
O8 C3 1.259(12) . ?
O8 Fe2 2.077(7) 2 ?
O9 C4 1.249(10) . ?
O9 Fe1 2.165(6) 2_565 ?
O9 Fe2 2.268(6) 2 ?
O10 C6 1.347(17) . ?
O10 H10A 0.956(18) . ?
C1 C2 1.549(13) . ?
C3 C4 1.544(15) . ?
C5 H5A 0.9600 . ?
C5 H5B 0.9600 . ?
C5 H5C 0.9600 . ?
C6 H6A 0.9600 . ?
C6 H6B 0.9600 . ?
C6 H6C 0.9600 . ?
